data_1563705
loop_
_publ_author_name
'Hunger, Jens'
'Borna, Marija'
'Kniep, R\"udiger'

_publ_section_title
;
 Synthesis and crystal structure of the isotypic rare earth thioborates
 Ce[BS3], Pr[BS3], and Nd[BS3]
;
_journal_issue 3
_journal_name_full 'Journal of Solid State Chemistry'
_journal_page_first 702
_journal_page_last 706
_journal_paper_doi 10.1016/j.jssc.2010.01.002
_journal_volume 183
_journal_year 2010
_chemical_formula_moiety 'B Pr S3'
_chemical_formula_structural 'Pr (B S3)'
_chemical_formula_sum 'B Pr S3'
_chemical_formula_weight 247.90
_chemical_name_systematic 'Praseodymium thioborate'
_space_group_IT_number 33
_space_group_name_Hall 'P 2c -2n'
_space_group_name_H-M_alt 'P n a 21'
_symmetry_cell_setting orthorhombic
_symmetry_space_group_name_Hall 'P 2c -2n'
_symmetry_space_group_name_H-M 'P n a 21'
_cell_angle_alpha 90.0
_cell_angle_beta 90.0
_cell_angle_gamma 90.0
_cell_formula_units_Z 4
_cell_length_a 7.55960(5)
_cell_length_b 6.006731(32)
_cell_length_c 8.89435(5)
_cell_measurement_temperature 298
_cell_volume 403.879(4)
_computing_structure_refinement GSAS
_computing_structure_solution FOX
_diffrn_ambient_temperature 298
_diffrn_measurement_device_type 'Huber G670 Guinier-Camera'
_diffrn_radiation_monochromator germanium
_diffrn_radiation_polarisn_ratio 0.607
_diffrn_radiation_probe x-ray
_diffrn_radiation_source 'fine-focus sealed tube'
_diffrn_radiation_type 'Cu Kalpha1'
_diffrn_radiation_wavelength 1.540562
_exptl_crystal_density_diffrn 4.077
_exptl_crystal_density_method 'not measured'
_exptl_crystal_F_000 448
_pd_calc_method 'Rietveld Refinement'
_pd_char_colour 'emerald green'
_pd_meas_2theta_range_inc 0.005
_pd_meas_2theta_range_max 100.5
_pd_meas_2theta_range_min 3.5
_pd_meas_number_of_points 19401
_pd_meas_scan_method disp
_pd_proc_2theta_range_inc 0.005
_pd_proc_2theta_range_max 100.5
_pd_proc_2theta_range_min 3.5
_pd_proc_ls_background_function
;   GSAS Background function number 1 with 30 terms.
 Shifted Chebyshev function of 1st kind
      1:    3749.26     2:   -2000.45     3:    1155.16     4:   -401.769    
      5:    20.0853     6:   -7.95448     7:    41.8571     8:   -87.4781    
      9:    61.1803    10:    6.57089    11:   -46.6326    12:    60.8442    
     13:   -37.6265    14:    12.5658    15:    18.5547    16:   -24.5264    
     17:    38.9545    18:   -42.1881    19:    31.3608    20:   -11.7090    
     21:   -4.60578    22:    10.2609    23:   -11.5504    24:    15.4579    
     25:   -3.13120    26:    3.28208    27:    4.65541    28:   0.372444    
     29:   -6.01112    30:    8.15336    
;
_pd_proc_ls_peak_cutoff 0.00001
_pd_proc_ls_profile_function
;
 CW Profile function number 3 with  19 terms
 Pseudovoigt profile coefficients as parameterized in
 P. Thompson, D.E. Cox & J.B. Hastings (1987). J. Appl. Cryst.,20,79-83.
 Asymmetry correction of L.W. Finger, D.E. Cox & A. P. Jephcoat (1994).
 J. Appl. Cryst.,27,892-900.
 #1(GU)   =    1.939 #2(GV)   =   -1.382 #3(GW)   =    4.341
 #4(GP)   =    0.831 #5(LX)   =    2.093 #6(LY)   =    2.647
 #7(S/L)  =   0.0338 #8(H/L)  =   0.0338
 #9(trns) =     0.87 #10(shft)=  -0.9669
 #11(stec)=    11.59 #12(ptec)=     3.29 #13(sfec)=     0.00
 #14(L11) =    0.263 #15(L22) =    0.138 #16(L33) =   -0.120
 #17(L12) =   -0.001 #18(L13) =   -0.133 #19(L23) =   -0.088
 Peak tails are ignored  where the intensity is below 0.0000 times the peak
   Aniso. broadening axis   0.0   0.0   1.0
;
_pd_proc_ls_prof_R_factor 0.0124
_pd_proc_ls_prof_wR_expected 0.0167
_pd_proc_ls_prof_wR_factor 0.0190
_pd_proc_number_of_points 19401
_pd_spec_mount_mode transmission
_pd_spec_shape flat_sheet
_refine_ls_goodness_of_fit_all 1.25
_refine_ls_matrix_type full
_refine_ls_number_constraints 2
_refine_ls_number_parameters 70
_refine_ls_number_restraints 4
_refine_ls_R_Fsqd_factor 0.09825
_refine_ls_shift/su_max 0.04
_refine_ls_shift/su_mean 0.00
_refine_ls_weighting_scheme calc
_reflns_d_resolution_high 1.003
_reflns_d_resolution_low 4.978
_reflns_limit_h_max 9
_reflns_limit_h_min 0
_reflns_limit_k_max 7
_reflns_limit_k_min 0
_reflns_limit_l_max 10
_reflns_limit_l_min 0
_reflns_number_total 227
_cod_data_source_file JSSC-2010-183-702.cif
_cod_data_source_block PrBS3
_cod_depositor_comments
;
The following automatic conversions were performed:

data item '_geom_angle_publ_flag' value 'N' was changed to 'n' in
accordance with the built-in table derived from the CIF Core
dictionary named 'cif_core.dic' version 2.4.5 last updated on
2014-11-21 (46 times).

data item '_geom_bond_publ_flag' value 'N' was changed to 'n' in
accordance with the built-in table derived from the CIF Core
dictionary named 'cif_core.dic' version 2.4.5 last updated on
2014-11-21 (24 times).

Automatic conversion script
Id: cif_fix_values 8369 2020-08-20 11:38:08Z andrius 
;
_cod_database_code 1563705

loop_
_symmetry_equiv_pos_site_id
_symmetry_equiv_pos_as_xyz
1 +x,+y,+z
2 -x+1/2,+y+1/2,+z+1/2
3 +x+1/2,-y+1/2,+z
4 -x,-y,+z+1/2

loop_
_atom_site_type_symbol
_atom_site_label
_atom_site_fract_x
_atom_site_fract_y
_atom_site_fract_z
_atom_site_occupancy
_atom_site_thermal_displace_type
_atom_site_U_iso_or_equiv
_atom_site_symmetry_multiplicity
Pr Pr1 0.88487(8) 0.56806(10) 0.7474(4) 1.0 Uiso 0.00783(17) 4
S S1 0.99110(26) 0.8908(5) 0.27140(23) 1.0 Uiso 0.0106(6) 4
S S2 0.2011(5) 0.6664(4) 0.54349(28) 1.0 Uiso 0.0106(6) 4
S S3 0.3179(4) 0.1366(4) 0.45632(27) 1.0 Uiso 0.0106(6) 4
B B1 0.3503(4) 0.4162(4) 0.93010(25) 1.0 Uiso 0.0159(9) 4

loop_
_atom_type_symbol
_atom_type_number_in_cell
_atom_type_scat_dispersion_real
_atom_type_scat_dispersion_imag
_atom_type_scat_Cromer_Mann_a1
_atom_type_scat_Cromer_Mann_a2
_atom_type_scat_Cromer_Mann_a3
_atom_type_scat_Cromer_Mann_a4
_atom_type_scat_Cromer_Mann_b1
_atom_type_scat_Cromer_Mann_b2
_atom_type_scat_Cromer_Mann_b3
_atom_type_scat_Cromer_Mann_b4
_atom_type_scat_Cromer_Mann_c
_atom_type_scat_source
Pr 4.0 0.000 0.000 22.0440 2.77393 19.6697 0.22209 12.3856 16.7669 2.82428 143.644 2.05830 International_Tables_Vol_C
S 12.0 0.000 0.000 6.90530 1.46790 5.20340 22.2151 1.43790 0.25360 1.58630 56.1720 0.86690 International_Tables_Vol_C
B 4.0 0.000 0.000 2.05450 23.2185 1.33260 1.02100 1.09790 60.3498 0.70680 0.14030 -0.1932 International_Tables_Vol_C

loop_
_geom_angle_atom_site_label_1
_geom_angle_atom_site_label_2
_geom_angle_atom_site_label_3
_geom_angle
_geom_angle_site_symmetry_1
_geom_angle_site_symmetry_2
_geom_angle_site_symmetry_3
_geom_angle_publ_flag
S1 Pr1 S1 87.96(4) 2_645 . 4_765 n
S1 Pr1 S2 147.06(17) 2_645 . 1_655 n
S1 Pr1 S2 77.30(10) 2_645 . 3_565 n
S1 Pr1 S2 65.15(10) 2_645 . 4_665 n
S1 Pr1 S3 135.86(17) 2_645 . 2_655 n
S1 Pr1 S3 75.64(9) 2_645 . 3_555 n
S1 Pr1 S3 71.67(8) 2_645 . 4_665 n
S1 Pr1 S2 88.55(8) 4_765 . 1_655 n
S1 Pr1 S2 138.43(16) 4_765 . 3_565 n
S1 Pr1 S2 64.55(8) 4_765 . 4_665 n
S1 Pr1 S3 80.84(8) 4_765 . 2_655 n
S1 Pr1 S3 73.86(8) 4_765 . 3_555 n
S1 Pr1 S3 132.78(16) 4_765 . 4_665 n
S2 Pr1 S2 83.86(13) 1_655 . 3_565 n
S2 Pr1 S2 140.02(9) 1_655 . 4_665 n
S2 Pr1 S3 75.57(7) 1_655 . 2_655 n
S2 Pr1 S3 71.93(13) 1_655 . 3_555 n
S2 Pr1 S3 130.86(7) 1_655 . 4_665 n
S2 Pr1 S2 135.95(7) 3_565 . 4_665 n
S2 Pr1 S3 135.33(8) 3_565 . 2_655 n
S2 Pr1 S3 64.91(12) 3_565 . 3_555 n
S2 Pr1 S3 79.01(7) 3_565 . 4_665 n
S2 Pr1 S3 71.52(13) 4_665 . 2_655 n
S2 Pr1 S3 122.34(7) 4_665 . 3_555 n
S2 Pr1 S3 68.24(12) 4_665 . 4_665 n
S3 Pr1 S3 138.86(8) 2_655 . 3_555 n
S3 Pr1 S3 85.20(13) 2_655 . 4_665 n
S3 Pr1 S3 135.55(7) 3_555 . 4_665 n
Pr1 S1 Pr1 128.71(9) 2_654 . 4_764 n
Pr1 S1 B1 128.83(16) 2_654 . 2_654 n
Pr1 S1 B1 85.75(13) 4_764 . 2_654 n
Pr1 S2 Pr1 96.56(16) 1_455 . 3_465 n
Pr1 S2 Pr1 104.83(11) 1_455 . 4_664 n
Pr1 S2 B1 108.42(17) 1_455 . 2_554 n
Pr1 S2 Pr1 158.54(17) 3_465 . 4_664 n
Pr1 S2 B1 89.74(13) 3_465 . 2_554 n
Pr1 S2 B1 81.91(13) 4_664 . 2_554 n
Pr1 S3 Pr1 111.68(10) 2_644 . 3_455 n
Pr1 S3 Pr1 94.71(15) 2_644 . 4_664 n
Pr1 S3 B1 110.18(15) 2_644 . 2_544 n
Pr1 S3 Pr1 153.14(15) 3_455 . 4_664 n
Pr1 S3 B1 85.96(12) 3_455 . 2_544 n
Pr1 S3 B1 89.65(12) 4_664 . 2_544 n
S1 B1 S2 118.90(17) 2_645 . 2_545 n
S1 B1 S3 126.72(17) 2_645 . 2_555 n
S2 B1 S3 111.55(19) 2_545 . 2_555 n

loop_
_geom_bond_atom_site_label_1
_geom_bond_atom_site_label_2
_geom_bond_distance
_geom_bond_site_symmetry_1
_geom_bond_site_symmetry_2
_geom_bond_publ_flag
Pr1 S1 3.0426(22) . 2_645 n
Pr1 S1 2.9189(28) . 4_765 n
Pr1 S1 3.3900(28) . 4_775 n
Pr1 S2 3.058(5) . 1_655 n
Pr1 S2 2.787(5) . 3_565 n
Pr1 S2 3.056(5) . 4_665 n
Pr1 S3 2.945(4) . 2_655 n
Pr1 S3 2.911(5) . 3_555 n
Pr1 S3 2.991(4) . 4_665 n
S1 Pr1 3.0426(22) . 2_654 n
S1 Pr1 2.9189(28) . 4_764 n
S1 Pr1 3.3900(28) . 4_774 n
S1 B1 1.8582(25) . 2_654 n
S2 Pr1 3.058(5) . 1_455 n
S2 Pr1 2.787(5) . 3_465 n
S2 Pr1 3.056(5) . 4_664 n
S2 B1 1.8491(26) . 2_554 n
S3 Pr1 2.945(4) . 2_644 n
S3 Pr1 2.911(5) . 3_455 n
S3 Pr1 2.991(4) . 4_664 n
S3 B1 1.8505(27) . 2_544 n
B1 S1 1.8582(25) . 2_645 n
B1 S2 1.8491(26) . 2_545 n
B1 S3 1.8505(27) . 2_555 n
